data_4307307
loop_
_publ_author_name
'Juan Andr\'es'
'Marta Feliz'
'Jordi Fraxedas'
'Victor Hern\'andez'
'Juan T. L\'opez-Navarrete'
'Rosa Llusar'
'Guillaume Sauthier'
'Fabricio R. Sensato'
'Bernard Silvi'
'Carles Bo'
'Josep M. Campanera'

_publ_section_title
;
Combined Theoretical and Experimental Analysis of the Bonding in the
Heterobimetallic Cubane-Type Mo3NiS4 and Mo3CuS4 Core Clusters
;
_journal_name_full 'Inorganic Chemistry'
_journal_page_first 2159
_journal_page_last 2166
_journal_paper_doi 10.1021/ic061853g
_journal_volume 46
_journal_year 2007
_chemical_formula_sum 'C19.5 H49 Cl7 Mo3 Ni P6 S4'
_chemical_formula_weight 1192.33
_chemical_name_systematic
; 
 ? 
;
_space_group_IT_number 198
_symmetry_cell_setting cubic
_symmetry_space_group_name_Hall 'P 2ac 2ab 3'
_symmetry_space_group_name_H-M 'P 21 3'
_atom_sites_solution_hydrogens geom
_atom_sites_solution_primary direct
_atom_sites_solution_secondary difmap
_audit_creation_method SHELXL-97
_cell_angle_alpha 90.00
_cell_angle_beta 90.00
_cell_angle_gamma 90.00
_cell_formula_units_Z 4
_cell_length_a 16.451(3)
_cell_length_b 16.451(3)
_cell_length_c 16.451(3)
_cell_measurement_temperature 293(2)
_cell_volume 4452.2(14)
_computing_cell_refinement 'Bruker SMART'
_computing_data_collection 'Bruker SMART'
_computing_data_reduction 'Bruker SHELXTL'
_computing_molecular_graphics 'Bruker SHELXTL'
_computing_publication_material 'Bruker SHELXTL'
_computing_structure_refinement 'SHELXL-97 (Sheldrick, 1997)'
_computing_structure_solution 'SHELXS-97 (Sheldrick, 1990)'
_diffrn_ambient_temperature 293(2)
_diffrn_measured_fraction_theta_full 1.000
_diffrn_measured_fraction_theta_max 1.000
_diffrn_measurement_device_type 'CCD area detector'
_diffrn_measurement_method 'phi and omega scans'
_diffrn_radiation_monochromator graphite
_diffrn_radiation_source 'fine-focus sealed tube'
_diffrn_radiation_type MoK\a
_diffrn_radiation_wavelength 0.71073
_diffrn_reflns_av_R_equivalents 0.0698
_diffrn_reflns_av_sigmaI/netI 0.0449
_diffrn_reflns_limit_h_max 23
_diffrn_reflns_limit_h_min -12
_diffrn_reflns_limit_k_max 23
_diffrn_reflns_limit_k_min -23
_diffrn_reflns_limit_l_max 23
_diffrn_reflns_limit_l_min -23
_diffrn_reflns_number 37136
_diffrn_reflns_theta_full 30.50
_diffrn_reflns_theta_max 30.50
_diffrn_reflns_theta_min 1.75
_exptl_absorpt_coefficient_mu 2.081
_exptl_absorpt_correction_T_max 1.955818
_exptl_absorpt_correction_T_min 1.483286
_exptl_absorpt_correction_type 'Bruker SADABS'
_exptl_crystal_colour 'dark green'
_exptl_crystal_density_diffrn 1.779
_exptl_crystal_density_method 'not measured'
_exptl_crystal_description prism
_exptl_crystal_F_000 2372
_exptl_crystal_size_max 0.22
_exptl_crystal_size_mid 0.15
_exptl_crystal_size_min 0.07
_refine_diff_density_max 0.880
_refine_diff_density_min -0.677
_refine_diff_density_rms 0.110
_refine_ls_abs_structure_details 'Flack H D (1983), Acta Cryst. A39, 876-881'
_refine_ls_abs_structure_Flack 0.04(3)
_refine_ls_extinction_method none
_refine_ls_goodness_of_fit_ref 1.021
_refine_ls_hydrogen_treatment constr
_refine_ls_matrix_type full
_refine_ls_number_parameters 112
_refine_ls_number_reflns 4542
_refine_ls_number_restraints 0
_refine_ls_restrained_S_all 1.021
_refine_ls_R_factor_all 0.0512
_refine_ls_R_factor_gt 0.0363
_refine_ls_shift/su_max 0.001
_refine_ls_shift/su_mean 0.000
_refine_ls_structure_factor_coef Fsqd
_refine_ls_weighting_details 'calc w=1/[\s^2^(Fo^2^)+(0.0569P)^2^+0.7346P] where P=(Fo^2^+2Fc^2^)/3'
_refine_ls_weighting_scheme calc
_refine_ls_wR_factor_gt 0.0898
_refine_ls_wR_factor_ref 0.0947
_reflns_number_gt 3821
_reflns_number_total 4542
_reflns_threshold_expression >2sigma(I)
_cod_data_source_file ic061853gsi20060927_111130.cif
_cod_data_source_block '[Mo3S4NiCl4(dmpe)3]0.5CH2Cl2'
_cod_depositor_comments
;
The following automatic conversions were performed:
'_symmetry_cell_setting' value 'Cubic' changed to 'cubic' according to
'/home/saulius/struct/CIF-dictionaries/cif_core.dic' dictionary named
'cif_core.dic' version 2.4.1 from 2010-06-29.

Automatic conversion script
Id: cif_fix_enum 1527 2010-12-29 10:47:43Z saulius 
;
_cod_original_cell_volume 4452.3(12)
_cod_original_formula_sum 'C19.50 H49 Cl7 Mo3 Ni P6 S4'
_cod_database_code 4307307

loop_
_symmetry_equiv_pos_as_xyz
'x, y, z'
'-x+1/2, -y, z+1/2'
'-x, y+1/2, -z+1/2'
'x+1/2, -y+1/2, -z'
'z, x, y'
'z+1/2, -x+1/2, -y'
'-z+1/2, -x, y+1/2'
'-z, x+1/2, -y+1/2'
'y, z, x'
'-y, z+1/2, -x+1/2'
'y+1/2, -z+1/2, -x'
'-y+1/2, -z, x+1/2'

loop_
_atom_site_label
_atom_site_type_symbol
_atom_site_fract_x
_atom_site_fract_y
_atom_site_fract_z
_atom_site_U_iso_or_equiv
_atom_site_adp_type
_atom_site_occupancy
_atom_site_symmetry_multiplicity
_atom_site_calc_flag
_atom_site_refinement_flags
_atom_site_disorder_assembly
_atom_site_disorder_group
Mo1 Mo 0.791233(19) 0.76872(2) 0.37033(2) 0.02024(8) Uani 1 1 d . . .
Ni1 Ni 0.87266(3) 0.62734(3) 0.37266(3) 0.02267(18) Uani 1 3 d S . .
S1 S 0.73677(6) 0.76323(6) 0.23677(6) 0.0255(3) Uani 1 3 d S . .
S2 S 0.75357(6) 0.64672(6) 0.43238(6) 0.0235(2) Uani 1 1 d . . .
Cl1 Cl 0.80360(8) 0.92008(7) 0.34169(8) 0.0387(3) Uani 1 1 d . . .
Cl2 Cl 0.95108(7) 0.54892(7) 0.45108(7) 0.0361(4) Uani 1 3 d S . .
P1 P 0.83546(7) 0.81408(8) 0.51197(7) 0.0309(3) Uani 1 1 d . . .
P2 P 0.65952(7) 0.82760(8) 0.43186(8) 0.0323(3) Uani 1 1 d . . .
C1 C 0.9131(3) 0.8912(3) 0.5160(4) 0.0480(14) Uani 1 1 d . . .
H1A H 0.8979 0.9359 0.4818 0.072 Uiso 1 1 calc R . .
H1B H 0.9637 0.8688 0.4975 0.072 Uiso 1 1 calc R . .
H1C H 0.9191 0.9099 0.5710 0.072 Uiso 1 1 calc R . .
C2 C 0.8740(4) 0.7346(4) 0.5799(3) 0.0489(13) Uani 1 1 d . . .
H2A H 0.8362 0.6901 0.5813 0.073 Uiso 1 1 calc R . .
H2B H 0.8804 0.7563 0.6337 0.073 Uiso 1 1 calc R . .
H2C H 0.9256 0.7156 0.5604 0.073 Uiso 1 1 calc R . .
C3 C 0.7493(3) 0.8582(4) 0.5689(3) 0.0536(16) Uani 1 1 d . . .
H3A H 0.7220 0.8155 0.5990 0.064 Uiso 1 1 calc R . .
H3B H 0.7697 0.8975 0.6077 0.064 Uiso 1 1 calc R . .
C4 C 0.6885(4) 0.8995(4) 0.5129(4) 0.0499(14) Uani 1 1 d . . .
H4A H 0.7126 0.9479 0.4893 0.060 Uiso 1 1 calc R . .
H4B H 0.6407 0.9157 0.5435 0.060 Uiso 1 1 calc R . .
C5 C 0.5950(3) 0.7591(4) 0.4889(4) 0.0458(13) Uani 1 1 d . . .
H5A H 0.6280 0.7257 0.5236 0.069 Uiso 1 1 calc R . .
H5B H 0.5652 0.7251 0.4519 0.069 Uiso 1 1 calc R . .
H5C H 0.5577 0.7900 0.5214 0.069 Uiso 1 1 calc R . .
C6 C 0.5907(3) 0.8860(4) 0.3684(3) 0.0581(17) Uani 1 1 d . . .
H6A H 0.6214 0.9240 0.3364 0.087 Uiso 1 1 calc R . .
H6B H 0.5530 0.9150 0.4022 0.087 Uiso 1 1 calc R . .
H6C H 0.5615 0.8499 0.3331 0.087 Uiso 1 1 calc R . .
C100 C 0.4279(3) 0.7806(4) 0.0992(3) 0.138(9) Uiso 0.50 1 d PR . .
Cl10 Cl 0.5076(3) 0.8020(4) 0.1606(3) 0.342(9) Uiso 0.50 1 d PR . .
Cl20 Cl 0.3403(3) 0.7320(4) 0.1263(3) 0.542(18) Uiso 0.50 1 d PR . .

loop_
_atom_site_aniso_label
_atom_site_aniso_U_11
_atom_site_aniso_U_22
_atom_site_aniso_U_33
_atom_site_aniso_U_23
_atom_site_aniso_U_13
_atom_site_aniso_U_12
Mo1 0.01935(16) 0.01948(16) 0.02190(17) -0.00196(13) 0.00110(13) 0.00069(13)
Ni1 0.02267(18) 0.02267(18) 0.02267(18) 0.0010(2) -0.0010(2) 0.0010(2)
S1 0.0255(3) 0.0255(3) 0.0255(3) 0.0020(4) -0.0020(4) 0.0020(4)
S2 0.0255(5) 0.0247(5) 0.0203(4) 0.0006(4) 0.0020(4) -0.0022(4)
Cl1 0.0439(7) 0.0234(5) 0.0489(7) 0.0004(5) 0.0062(5) 0.0009(5)
Cl2 0.0361(4) 0.0361(4) 0.0361(4) 0.0059(4) -0.0059(4) 0.0059(4)
P1 0.0299(6) 0.0341(6) 0.0287(6) -0.0085(5) -0.0013(5) -0.0014(5)
P2 0.0247(5) 0.0374(6) 0.0347(6) -0.0055(5) 0.0040(5) 0.0062(5)
C1 0.045(3) 0.042(3) 0.058(3) -0.009(3) -0.009(3) -0.012(2)
C2 0.053(3) 0.058(3) 0.035(3) 0.000(3) -0.008(2) 0.000(3)
C3 0.039(3) 0.082(4) 0.040(3) -0.031(3) 0.001(2) 0.009(3)
C4 0.045(3) 0.051(3) 0.053(3) -0.024(3) 0.009(3) 0.003(3)
C5 0.034(2) 0.057(3) 0.047(3) -0.012(3) 0.013(2) -0.005(2)
C6 0.037(3) 0.077(4) 0.061(4) 0.002(4) -0.005(3) 0.028(3)

loop_
_atom_type_symbol
_atom_type_description
_atom_type_scat_dispersion_real
_atom_type_scat_dispersion_imag
_atom_type_scat_source
C C 0.0033 0.0016 'International Tables Vol C Tables 4.2.6.8 and 6.1.1.4'
H H 0.0000 0.0000 'International Tables Vol C Tables 4.2.6.8 and 6.1.1.4'
S S 0.1246 0.1234 'International Tables Vol C Tables 4.2.6.8 and 6.1.1.4'
Cl Cl 0.1484 0.1585 'International Tables Vol C Tables 4.2.6.8 and 6.1.1.4'
Ni Ni 0.3393 1.1124 'International Tables Vol C Tables 4.2.6.8 and 6.1.1.4'
Mo Mo -1.6832 0.6857 'International Tables Vol C Tables 4.2.6.8 and 6.1.1.4'
P P 0.1023 0.0942 'International Tables Vol C Tables 4.2.6.8 and 6.1.1.4'

loop_
_geom_angle_atom_site_label_1
_geom_angle_atom_site_label_2
_geom_angle_atom_site_label_3
_geom_angle
_geom_angle_site_symmetry_1
_geom_angle_site_symmetry_3
_geom_angle_publ_flag
S2 Mo1 S2 100.30(5) . 6_566 ?
S2 Mo1 S1 105.76(3) . . ?
S2 Mo1 S1 104.75(3) 6_566 . ?
S2 Mo1 Cl1 160.72(4) . . ?
S2 Mo1 Cl1 92.94(4) 6_566 . ?
S1 Mo1 Cl1 84.03(4) . . ?
S2 Mo1 P1 85.86(4) . . ?
S2 Mo1 P1 82.75(4) 6_566 . ?
S1 Mo1 P1 164.44(4) . . ?
Cl1 Mo1 P1 81.96(4) . . ?
S2 Mo1 P2 85.89(4) . . ?
S2 Mo1 P2 158.16(4) 6_566 . ?
S1 Mo1 P2 93.46(4) . . ?
Cl1 Mo1 P2 76.83(4) . . ?
P1 Mo1 P2 76.79(4) . . ?
S2 Mo1 Ni1 51.79(3) . . ?
S2 Mo1 Ni1 51.54(3) 6_566 . ?
S1 Mo1 Ni1 99.70(3) . . ?
Cl1 Mo1 Ni1 144.23(3) . . ?
P1 Mo1 Ni1 95.62(3) . . ?
P2 Mo1 Ni1 137.62(3) . . ?
S2 Mo1 Mo1 53.83(3) . 12_664 ?
S2 Mo1 Mo1 99.40(3) 6_566 12_664 ?
S1 Mo1 Mo1 53.71(2) . 12_664 ?
Cl1 Mo1 Mo1 137.69(3) . 12_664 ?
P1 Mo1 Mo1 139.52(3) . 12_664 ?
P2 Mo1 Mo1 101.10(3) . 12_664 ?
Ni1 Mo1 Mo1 58.434(11) . 12_664 ?
S2 Mo1 Mo1 100.20(3) . 6_566 ?
S2 Mo1 Mo1 52.78(3) 6_566 6_566 ?
S1 Mo1 Mo1 53.71(2) . 6_566 ?
Cl1 Mo1 Mo1 98.97(3) . 6_566 ?
P1 Mo1 Mo1 135.53(3) . 6_566 ?
P2 Mo1 Mo1 147.12(3) . 6_566 ?
Ni1 Mo1 Mo1 58.434(11) . 6_566 ?
Mo1 Mo1 Mo1 60.0 12_664 6_566 ?
S2 Ni1 S2 109.20(3) . 12_664 ?
S2 Ni1 S2 109.20(3) . 6_566 ?
S2 Ni1 S2 109.20(3) 12_664 6_566 ?
S2 Ni1 Cl2 109.74(3) . . ?
S2 Ni1 Cl2 109.74(3) 12_664 . ?
S2 Ni1 Cl2 109.74(3) 6_566 . ?
S2 Ni1 Mo1 56.83(3) . 12_664 ?
S2 Ni1 Mo1 55.96(3) 12_664 12_664 ?
S2 Ni1 Mo1 107.45(4) 6_566 12_664 ?
Cl2 Ni1 Mo1 142.810(13) . 12_664 ?
S2 Ni1 Mo1 55.96(3) . . ?
S2 Ni1 Mo1 107.45(4) 12_664 . ?
S2 Ni1 Mo1 56.83(3) 6_566 . ?
Cl2 Ni1 Mo1 142.810(13) . . ?
Mo1 Ni1 Mo1 63.13(2) 12_664 . ?
S2 Ni1 Mo1 107.45(4) . 6_566 ?
S2 Ni1 Mo1 56.83(3) 12_664 6_566 ?
S2 Ni1 Mo1 55.96(3) 6_566 6_566 ?
Cl2 Ni1 Mo1 142.810(13) . 6_566 ?
Mo1 Ni1 Mo1 63.13(2) 12_664 6_566 ?
Mo1 Ni1 Mo1 63.13(2) . 6_566 ?
Mo1 S1 Mo1 72.57(5) . 12_664 ?
Mo1 S1 Mo1 72.57(5) . 6_566 ?
Mo1 S1 Mo1 72.57(5) 12_664 6_566 ?
Ni1 S2 Mo1 72.25(4) . . ?
Ni1 S2 Mo1 71.63(3) . 12_664 ?
Mo1 S2 Mo1 73.39(3) . 12_664 ?
C1 P1 C2 103.6(3) . . ?
C1 P1 C3 104.4(3) . . ?
C2 P1 C3 103.7(3) . . ?
C1 P1 Mo1 116.2(2) . . ?
C2 P1 Mo1 116.52(19) . . ?
C3 P1 Mo1 111.00(17) . . ?
C5 P2 C6 105.2(3) . . ?
C5 P2 C4 100.1(3) . . ?
C6 P2 C4 103.7(3) . . ?
C5 P2 Mo1 117.49(19) . . ?
C6 P2 Mo1 119.78(18) . . ?
C4 P2 Mo1 107.90(18) . . ?
C4 C3 P1 112.0(4) . . ?
C3 C4 P2 108.7(4) . . ?
Cl10 C100 Cl20 126.5 . . ?
C100 Cl20 Cl20 104.6(2) . 7_564 ?
C100 Cl20 Cl20 154.29(14) . 10_655 ?
Cl20 Cl20 Cl20 60.0 7_564 10_655 ?

loop_
_geom_bond_atom_site_label_1
_geom_bond_atom_site_label_2
_geom_bond_distance
_geom_bond_site_symmetry_2
_geom_bond_publ_flag
Mo1 S2 2.3355(11) . ?
Mo1 S2 2.3675(11) 6_566 ?
Mo1 S1 2.3744(14) . ?
Mo1 Cl1 2.5424(12) . ?
Mo1 P1 2.5527(13) . ?
Mo1 P2 2.5804(13) . ?
Mo1 Ni1 2.6844(9) . ?
Mo1 Mo1 2.8104(7) 12_664 ?
Mo1 Mo1 2.8104(7) 6_566 ?
Ni1 S2 2.2147(11) . ?
Ni1 S2 2.2147(11) 12_664 ?
Ni1 S2 2.2147(11) 6_566 ?
Ni1 Cl2 2.235(2) . ?
Ni1 Mo1 2.6844(9) 12_664 ?
Ni1 Mo1 2.6844(9) 6_566 ?
S1 Mo1 2.3744(14) 12_664 ?
S1 Mo1 2.3744(14) 6_566 ?
S2 Mo1 2.3675(11) 12_664 ?
P1 C1 1.802(5) . ?
P1 C2 1.834(6) . ?
P1 C3 1.848(5) . ?
P2 C5 1.810(6) . ?
P2 C6 1.815(5) . ?
P2 C4 1.846(6) . ?
C3 C4 1.519(8) . ?
C100 Cl10 1.6922 . ?
C100 Cl20 1.7073 . ?
Cl20 Cl20 2.177(10) 7_564 ?
Cl20 Cl20 2.177(10) 10_655 ?
